data_2211769
loop_
_publ_author_name
'Zhong-Hua Luo'
'Hong-Jun Zhu'
'Shui-Ping Deng'
'Hong-Sheng Jia'
'Shan Liu'

_publ_section_title
;
 1,5-Dichloro-2,4-dinitrobenzene
;
_journal_coeditor_code CI2241
_journal_issue 1
_journal_name_full 'Acta Crystallographica Section E'
_journal_page_first o177
_journal_page_last o178
_journal_paper_doi 10.1107/S1600536806052299
_journal_volume 63
_journal_year 2007
_chemical_formula_iupac 'C6 H2 Cl2 N2 O4'
_chemical_formula_moiety 'C6 H2 Cl2 N2 O4'
_chemical_formula_sum 'C6 H2 Cl2 N2 O4'
_chemical_formula_weight 237.00
_chemical_name_systematic
;
1,5-dichloro-2,4-dinitrobenzene
;
_space_group_IT_number 14
_symmetry_cell_setting monoclinic
_symmetry_space_group_name_Hall '-P 2ybc'
_symmetry_space_group_name_H-M 'P 1 21/c 1'
_atom_sites_solution_hydrogens geom
_atom_sites_solution_primary direct
_atom_sites_solution_secondary difmap
_audit_creation_method SHELXL97
_cell_angle_alpha 90.00
_cell_angle_beta 106.86(3)
_cell_angle_gamma 90.00
_cell_formula_units_Z 4
_cell_length_a 9.5900(19)
_cell_length_b 6.5860(13)
_cell_length_c 14.751(3)
_cell_measurement_reflns_used 25
_cell_measurement_temperature 298(2)
_cell_measurement_theta_max 14
_cell_measurement_theta_min 10
_cell_volume 891.6(3)
_computing_cell_refinement 'CAD-4 Software'
_computing_data_collection 'CAD-4 Software (Enraf--Nonius, 1989)'
_computing_data_reduction 'XCAD4 (Harms & Wocadlo, 1995)'
_computing_molecular_graphics 'SHELXTL (Bruker, 2000)'
_computing_publication_material SHELXTL
_computing_structure_refinement 'SHELXL97 (Sheldrick, 1997)'
_computing_structure_solution 'SHELXS97 (Sheldrick, 1997)'
_diffrn_ambient_temperature 298(2)
_diffrn_measured_fraction_theta_full 0.996
_diffrn_measured_fraction_theta_max 0.996
_diffrn_measurement_device_type 'Enraf--Nonius CAD-4'
_diffrn_measurement_method \w/2\q
_diffrn_radiation_monochromator graphite
_diffrn_radiation_source 'fine-focus sealed tube'
_diffrn_radiation_type MoK\a
_diffrn_radiation_wavelength 0.71073
_diffrn_reflns_av_R_equivalents 0.0333
_diffrn_reflns_av_sigmaI/netI 0.0541
_diffrn_reflns_limit_h_max 11
_diffrn_reflns_limit_h_min 0
_diffrn_reflns_limit_k_max 8
_diffrn_reflns_limit_k_min 0
_diffrn_reflns_limit_l_max 17
_diffrn_reflns_limit_l_min -18
_diffrn_reflns_number 1845
_diffrn_reflns_theta_full 25.98
_diffrn_reflns_theta_max 25.98
_diffrn_reflns_theta_min 2.22
_diffrn_standards_decay_% 0
_diffrn_standards_interval_count 200
_diffrn_standards_interval_time 120
_diffrn_standards_number 3
_exptl_absorpt_coefficient_mu 0.716
_exptl_absorpt_correction_T_max 0.9319
_exptl_absorpt_correction_T_min 0.8139
_exptl_absorpt_correction_type psi-scan
_exptl_absorpt_process_details '(North <i>et al.</i>,  1968)'
_exptl_crystal_colour yellow
_exptl_crystal_density_diffrn 1.766
_exptl_crystal_density_method 'not measured'
_exptl_crystal_description Needle
_exptl_crystal_F_000 472
_exptl_crystal_size_max 0.30
_exptl_crystal_size_mid 0.20
_exptl_crystal_size_min 0.10
_refine_diff_density_max 0.393
_refine_diff_density_min -0.208
_refine_ls_extinction_coef 0.081(7)
_refine_ls_extinction_expression Fc^*^=kFc[1+0.001xFc^2^\l^3^/sin(2\q)]^-1/4^
_refine_ls_extinction_method 'SHELXL97 (Sheldrick, 1997)'
_refine_ls_goodness_of_fit_ref 1.037
_refine_ls_hydrogen_treatment constr
_refine_ls_matrix_type full
_refine_ls_number_parameters 128
_refine_ls_number_reflns 1739
_refine_ls_number_restraints 0
_refine_ls_restrained_S_all 1.037
_refine_ls_R_factor_all 0.1062
_refine_ls_R_factor_gt 0.0606
_refine_ls_shift/su_max 0.001
_refine_ls_shift/su_mean 0.000
_refine_ls_structure_factor_coef Fsqd
_refine_ls_weighting_details 'calc w = 1/[\s^2^(Fo^2^)+(0.0612P)^2^+0.8029P] where P=(Fo^2^+2Fc^2^)/3'
_refine_ls_weighting_scheme calc
_refine_ls_wR_factor_gt 0.1372
_refine_ls_wR_factor_ref 0.1628
_reflns_number_gt 1065
_reflns_number_total 1739
_reflns_threshold_expression I>2\s(I)
_cod_data_source_file ci2241.cif
_cod_data_source_block I
_cod_original_sg_symbol_H-M 'P 21/c'
_cod_database_code 2211769
_cod_database_fobs_code 2211769

loop_
_symmetry_equiv_pos_as_xyz
'x, y, z'
'-x, y+1/2, -z+1/2'
'-x, -y, -z'
'x, -y-1/2, z-1/2'

loop_
_atom_site_type_symbol
_atom_site_label
_atom_site_fract_x
_atom_site_fract_y
_atom_site_fract_z
_atom_site_U_iso_or_equiv
_atom_site_adp_type
_atom_site_calc_flag
_atom_site_refinement_flags
_atom_site_occupancy
Cl Cl1 0.86836(16) 0.8072(2) 0.51157(9) 0.0803(6) Uani d . 1
Cl Cl2 0.52778(16) 0.1606(2) 0.42287(10) 0.0807(6) Uani d . 1
O O1 0.6239(4) -0.0393(5) 0.2774(3) 0.0885(13) Uani d . 1
O O2 0.6192(4) 0.1645(6) 0.1615(3) 0.0870(12) Uani d . 1
O O3 0.9089(5) 0.7816(9) 0.2416(3) 0.1227(19) Uani d . 1
O O4 1.0529(4) 0.7729(7) 0.3821(3) 0.1004(14) Uani d . 1
N N1 0.6402(4) 0.1278(6) 0.2447(3) 0.0624(11) Uani d . 1
N N2 0.9417(4) 0.7272(7) 0.3233(3) 0.0672(11) Uani d . 1
C C1 0.8048(5) 0.6115(7) 0.4339(3) 0.0522(11) Uani d . 1
C C2 0.8413(4) 0.5881(7) 0.3509(3) 0.0484(10) Uani d . 1
C C3 0.7831(4) 0.4338(7) 0.2888(3) 0.0505(11) Uani d . 1
H H3 0.8050 0.4233 0.2316 0.061 Uiso calc R 1
C C4 0.6926(4) 0.2955(6) 0.3121(3) 0.0485(10) Uani d . 1
C C5 0.6525(5) 0.3152(6) 0.3944(3) 0.0505(11) Uani d . 1
C C6 0.7088(5) 0.4764(7) 0.4544(3) 0.0543(12) Uani d . 1
H H6 0.6812 0.4934 0.5094 0.065 Uiso calc R 1

loop_
_atom_site_aniso_label
_atom_site_aniso_U_11
_atom_site_aniso_U_22
_atom_site_aniso_U_33
_atom_site_aniso_U_12
_atom_site_aniso_U_13
_atom_site_aniso_U_23
Cl1 0.0985(11) 0.0792(10) 0.0644(8) -0.0227(8) 0.0254(7) -0.0246(7)
Cl2 0.0986(11) 0.0680(9) 0.0870(10) -0.0193(7) 0.0452(8) 0.0154(7)
O1 0.111(3) 0.048(2) 0.102(3) -0.010(2) 0.023(2) -0.008(2)
O2 0.119(3) 0.082(3) 0.059(2) -0.013(2) 0.024(2) -0.017(2)
O3 0.109(3) 0.180(5) 0.082(3) -0.055(3) 0.033(3) 0.030(3)
O4 0.080(3) 0.125(4) 0.094(3) -0.044(3) 0.021(2) -0.010(3)
N1 0.066(3) 0.052(3) 0.070(3) -0.001(2) 0.021(2) -0.011(2)
N2 0.058(3) 0.084(3) 0.063(3) -0.016(2) 0.024(2) -0.002(2)
C1 0.055(3) 0.054(3) 0.046(2) -0.002(2) 0.013(2) 0.001(2)
C2 0.046(2) 0.050(3) 0.050(2) 0.000(2) 0.0163(19) 0.005(2)
C3 0.050(3) 0.058(3) 0.047(2) 0.006(2) 0.020(2) 0.000(2)
C4 0.048(2) 0.045(2) 0.053(2) 0.003(2) 0.015(2) 0.000(2)
C5 0.055(3) 0.047(2) 0.051(2) -0.002(2) 0.018(2) 0.011(2)
C6 0.068(3) 0.058(3) 0.042(2) 0.000(2) 0.023(2) 0.004(2)

loop_
_atom_type_symbol
_atom_type_description
_atom_type_scat_dispersion_real
_atom_type_scat_dispersion_imag
_atom_type_scat_source
C C 0.0033 0.0016 'International Tables Vol C Tables 4.2.6.8 and 6.1.1.4'
H H 0.0000 0.0000 'International Tables Vol C Tables 4.2.6.8 and 6.1.1.4'
N N 0.0061 0.0033 'International Tables Vol C Tables 4.2.6.8 and 6.1.1.4'
O O 0.0106 0.0060 'International Tables Vol C Tables 4.2.6.8 and 6.1.1.4'
Cl Cl 0.1484 0.1585 'International Tables Vol C Tables 4.2.6.8 and 6.1.1.4'

loop_
_geom_angle_atom_site_label_1
_geom_angle_atom_site_label_2
_geom_angle_atom_site_label_3
_geom_angle
_geom_angle_publ_flag
O2 N1 O1 125.0(4) yes
O2 N1 C4 117.3(4) yes
O1 N1 C4 117.6(4) ?
O4 N2 O3 124.5(5) yes
O4 N2 C2 118.2(4) ?
O3 N2 C2 117.3(4) yes
C6 C1 C2 118.8(4) ?
C6 C1 Cl1 118.0(3) yes
C2 C1 Cl1 123.1(4) yes
C3 C2 C1 121.1(4) ?
C3 C2 N2 116.7(4) yes
C1 C2 N2 122.2(4) yes
C4 C3 C2 119.4(4) ?
C4 C3 H3 120.3 ?
C2 C3 H3 120.3 ?
C3 C4 C5 121.1(4) ?
C3 C4 N1 116.5(4) yes
C5 C4 N1 122.4(4) yes
C4 C5 C6 118.5(4) ?
C4 C5 Cl2 123.5(4) yes
C6 C5 Cl2 117.9(3) yes
C1 C6 C5 121.1(4) ?
C1 C6 H6 119.5 ?
C5 C6 H6 119.5 ?

loop_
_geom_bond_atom_site_label_1
_geom_bond_atom_site_label_2
_geom_bond_distance
_geom_bond_publ_flag
Cl1 C1 1.714(5) yes
Cl2 C5 1.713(4) yes
O1 N1 1.230(5) yes
O2 N1 1.208(5) yes
O3 N2 1.209(5) yes
O4 N2 1.201(5) yes
N1 C4 1.473(6) yes
N2 C2 1.469(6) yes
C1 C6 1.376(6) ?
C1 C2 1.377(6) ?
C2 C3 1.373(6) ?
C3 C4 1.368(6) ?
C3 H3 0.93 ?
C4 C5 1.382(6) ?
C5 C6 1.388(6) ?
C6 H6 0.93 ?

loop_
_geom_torsion_atom_site_label_1
_geom_torsion_atom_site_label_2
_geom_torsion_atom_site_label_3
_geom_torsion_atom_site_label_4
_geom_torsion
_geom_torsion_publ_flag
C6 C1 C2 C3 0.3(7) ?
Cl1 C1 C2 C3 -177.3(3) ?
C6 C1 C2 N2 179.3(4) ?
Cl1 C1 C2 N2 1.7(6) ?
O4 N2 C2 C3 -135.2(5) y
O3 N2 C2 C3 42.0(7) y
O4 N2 C2 C1 45.8(7) y
O3 N2 C2 C1 -137.0(5) y
C1 C2 C3 C4 -3.1(6) ?
N2 C2 C3 C4 177.9(4) ?
C2 C3 C4 C5 3.6(6) ?
C2 C3 C4 N1 -176.8(4) ?
O2 N1 C4 C3 -33.8(6) y
O1 N1 C4 C3 144.9(4) y
O2 N1 C4 C5 145.8(4) y
O1 N1 C4 C5 -35.6(6) y
C3 C4 C5 C6 -1.4(6) ?
N1 C4 C5 C6 179.1(4) ?
C3 C4 C5 Cl2 174.2(3) ?
N1 C4 C5 Cl2 -5.3(6) ?
C2 C1 C6 C5 1.9(7) ?
Cl1 C1 C6 C5 179.6(3) ?
C4 C5 C6 C1 -1.4(7) ?
Cl2 C5 C6 C1 -177.3(4) ?

loop_
_cod_related_entry_id
_cod_related_entry_database
_cod_related_entry_code
1 ChemSpider 69706
